data_7004003
loop_
_publ_author_name
'Gossage, Robert A.'
'Jenkins, Hilary A.'
'Jones, Nathan D.'
'Jones, Roderick C.'
'Yates, Brian F.'

_publ_section_title
;
 Pre-catalyst resting states: a kinetic, thermodynamic and quantum
 mechanical analyses of [PdCl2(2-oxazoline)2] complexes
;
_journal_issue 23
_journal_name_full 'Dalton Transactions'
_journal_page_first 3115
_journal_page_last 3122
_journal_paper_doi 10.1039/b801951g
_journal_year 2008
_chemical_formula_sum 'C8 H14 Cl2 N2 O2 Pd'
_chemical_formula_weight 347.51
_chemical_name_systematic
;
?
;
_space_group_IT_number 2
_symmetry_cell_setting triclinic
_symmetry_space_group_name_Hall '-P 1'
_symmetry_space_group_name_H-M 'P -1'
_atom_sites_solution_hydrogens geom
_atom_sites_solution_primary direct
_atom_sites_solution_secondary difmap
_audit_creation_method SHELXL-97
_cell_angle_alpha 84.997(2)
_cell_angle_beta 81.775(2)
_cell_angle_gamma 85.269(2)
_cell_formula_units_Z 2
_cell_length_a 7.5416(8)
_cell_length_b 8.4479(9)
_cell_length_c 9.6688(10)
_cell_measurement_temperature 223(2)
_cell_volume 605.81(11)
_computing_cell_refinement 'Bruker SMART'
_computing_data_collection 'Bruker SMART'
_computing_data_reduction 'Bruker SHELXTL'
_computing_molecular_graphics 'Bruker SHELXTL'
_computing_publication_material 'Bruker SHELXTL'
_computing_structure_refinement 'SHELXL-97 (Sheldrick, 1997)'
_computing_structure_solution 'SHELXS-97 (Sheldrick, 1990)'
_diffrn_ambient_temperature 223(2)
_diffrn_measured_fraction_theta_full 0.989
_diffrn_measured_fraction_theta_max 0.989
_diffrn_measurement_device_type 'CCD area detector'
_diffrn_measurement_method 'phi and omega scans'
_diffrn_radiation_monochromator graphite
_diffrn_radiation_source 'fine-focus sealed tube'
_diffrn_radiation_type MoK\a
_diffrn_radiation_wavelength 0.71073
_diffrn_reflns_av_R_equivalents 0.0173
_diffrn_reflns_av_sigmaI/netI 0.0167
_diffrn_reflns_limit_h_max 7
_diffrn_reflns_limit_h_min -8
_diffrn_reflns_limit_k_max 10
_diffrn_reflns_limit_k_min -8
_diffrn_reflns_limit_l_max 11
_diffrn_reflns_limit_l_min -10
_diffrn_reflns_number 3184
_diffrn_reflns_theta_full 24.98
_diffrn_reflns_theta_max 24.98
_diffrn_reflns_theta_min 2.13
_exptl_absorpt_coefficient_mu 1.955
_exptl_absorpt_correction_type none
_exptl_crystal_colour yellow
_exptl_crystal_density_diffrn 1.905
_exptl_crystal_density_method 'not measured'
_exptl_crystal_description plate
_exptl_crystal_F_000 344
_exptl_crystal_size_max .1
_exptl_crystal_size_mid .3
_exptl_crystal_size_min .4
_refine_diff_density_max 0.877
_refine_diff_density_min -0.972
_refine_diff_density_rms 0.102
_refine_ls_extinction_coef 0.0047(16)
_refine_ls_extinction_expression Fc^*^=kFc[1+0.001xFc^2^\l^3^/sin(2\q)]^-1/4^
_refine_ls_extinction_method SHELXL
_refine_ls_goodness_of_fit_ref 1.087
_refine_ls_hydrogen_treatment mixed
_refine_ls_matrix_type full
_refine_ls_number_parameters 140
_refine_ls_number_reflns 2095
_refine_ls_number_restraints 0
_refine_ls_restrained_S_all 1.087
_refine_ls_R_factor_all 0.0306
_refine_ls_R_factor_gt 0.0278
_refine_ls_shift/su_max 0.007
_refine_ls_shift/su_mean 0.001
_refine_ls_structure_factor_coef Fsqd
_refine_ls_weighting_details 'calc w=1/[\s^2^(Fo^2^)+(0.0604P)^2^+0.0649P] where P=(Fo^2^+2Fc^2^)/3'
_refine_ls_weighting_scheme calc
_refine_ls_wR_factor_gt 0.0798
_refine_ls_wR_factor_ref 0.0813
_reflns_number_gt 1862
_reflns_number_total 2095
_reflns_threshold_expression >2sigma(I)
_cod_data_source_file b801951g.txt
_cod_data_source_block rg2m
_cod_depositor_comments
;
The following automatic conversions were performed:
'_symmetry_cell_setting' value 'Triclinic' changed to 'triclinic'
according to '/home/saulius/struct/CIF-dictionaries/cif_core.dic'
dictionary named 'cif_core.dic' version 2.4.1 from 2010-06-29.

Automatic conversion script
Id: cif_fix_enum 1527 2010-12-29 10:47:43Z saulius 
;
_cod_original_sg_symbol_H-M P-1
_cod_database_code 7004003

loop_
_symmetry_equiv_pos_as_xyz
'x, y, z'
'-x, -y, -z'

loop_
_atom_site_label
_atom_site_type_symbol
_atom_site_fract_x
_atom_site_fract_y
_atom_site_fract_z
_atom_site_U_iso_or_equiv
_atom_site_adp_type
_atom_site_occupancy
_atom_site_symmetry_multiplicity
_atom_site_calc_flag
_atom_site_refinement_flags
_atom_site_disorder_assembly
_atom_site_disorder_group
Pd1 Pd 0.5000 0.0000 0.0000 0.02258(15) Uani 1 2 d S . .
Cl1 Cl 0.21591(10) 0.12481(9) 0.03350(9) 0.0380(2) Uani 1 1 d . . .
O1 O 0.3222(3) -0.4408(3) 0.1632(2) 0.0387(5) Uani 1 1 d . . .
N1 N 0.3925(3) -0.2107(3) 0.0493(2) 0.0256(5) Uani 1 1 d . . .
C1 C 0.2839(4) -0.2789(4) -0.0426(3) 0.0350(7) Uani 1 1 d . . .
H1A H 0.3546 -0.2994 -0.1332 0.042 Uiso 1 1 calc R . .
H1B H 0.1780 -0.2079 -0.0582 0.042 Uiso 1 1 calc R . .
C2 C 0.2300(4) -0.4341(4) 0.0397(4) 0.0366(7) Uani 1 1 d . . .
H2A H 0.0996 -0.4322 0.0664 0.044 Uiso 1 1 calc R . .
H2B H 0.2695 -0.5257 -0.0155 0.044 Uiso 1 1 calc R . .
C3 C 0.4043(4) -0.3049(4) 0.1567(3) 0.0294(7) Uani 1 1 d . . .
C4 C 0.4972(5) -0.2829(4) 0.2788(4) 0.0410(8) Uani 1 1 d . . .
H4A H 0.5517 -0.1816 0.2645 0.062 Uiso 1 1 calc R . .
H4B H 0.5896 -0.3686 0.2881 0.062 Uiso 1 1 calc R . .
H4C H 0.4108 -0.2841 0.3634 0.062 Uiso 1 1 calc R . .
Pd2 Pd 1.0000 -0.5000 0.5000 0.02485(15) Uani 1 2 d S . .
Cl2 Cl 1.15325(15) -0.40656(10) 0.66017(11) 0.0566(3) Uani 1 1 d . . .
O2 O 1.2500(3) -0.9589(2) 0.5519(2) 0.0350(5) Uani 1 1 d . . .
N2 N 1.0914(3) -0.7259(3) 0.5544(3) 0.0286(5) Uani 1 1 d . . .
C5 C 0.9981(5) -0.8239(4) 0.6716(4) 0.0412(8) Uani 1 1 d . . .
H5A H 0.8768 -0.8421 0.6542 0.049 Uiso 1 1 calc R . .
H5B H 0.9900 -0.7730 0.7597 0.049 Uiso 1 1 calc R . .
C6 C 1.1140(5) -0.9775(4) 0.6758(3) 0.0375(7) Uani 1 1 d . . .
H6A H 1.1701 -0.9926 0.7619 0.045 Uiso 1 1 calc R . .
H6B H 1.0435 -1.0686 0.6705 0.045 Uiso 1 1 calc R . .
C7 C 1.2245(4) -0.8097(3) 0.4959(3) 0.0289(7) Uani 1 1 d . . .
C8 C 1.3546(5) -0.7629(4) 0.3730(4) 0.0452(9) Uani 1 1 d . . .
H8A H 1.3243 -0.6537 0.3396 0.068 Uiso 1 1 calc R . .
H8B H 1.3503 -0.8327 0.2991 0.068 Uiso 1 1 calc R . .
H8C H 1.4746 -0.7715 0.3993 0.068 Uiso 1 1 calc R . .

loop_
_atom_site_aniso_label
_atom_site_aniso_U_11
_atom_site_aniso_U_22
_atom_site_aniso_U_33
_atom_site_aniso_U_23
_atom_site_aniso_U_13
_atom_site_aniso_U_12
Pd1 0.0237(2) 0.0202(2) 0.0242(2) 0.00122(13) -0.00341(13) -0.00648(13)
Cl1 0.0279(4) 0.0322(4) 0.0526(5) -0.0029(3) -0.0011(3) -0.0022(3)
O1 0.0432(13) 0.0290(12) 0.0445(13) 0.0117(10) -0.0098(11) -0.0142(10)
N1 0.0268(13) 0.0242(12) 0.0262(13) 0.0009(10) -0.0041(10) -0.0065(10)
C1 0.0400(18) 0.0338(17) 0.0347(18) -0.0019(13) -0.0103(14) -0.0140(14)
C2 0.0370(18) 0.0307(17) 0.044(2) -0.0050(14) -0.0044(14) -0.0123(14)
C3 0.0255(15) 0.0262(16) 0.0355(17) -0.0003(13) -0.0020(13) -0.0018(12)
C4 0.0424(19) 0.045(2) 0.038(2) 0.0085(16) -0.0177(15) -0.0053(15)
Pd2 0.0285(2) 0.0173(2) 0.0292(2) -0.00172(13) -0.00733(14) 0.00139(13)
Cl2 0.0782(7) 0.0303(5) 0.0734(7) -0.0144(4) -0.0511(6) 0.0074(4)
O2 0.0417(12) 0.0215(11) 0.0371(13) 0.0043(9) 0.0015(10) 0.0060(9)
N2 0.0332(14) 0.0224(12) 0.0305(13) -0.0002(10) -0.0067(11) -0.0013(10)
C5 0.045(2) 0.0340(18) 0.038(2) 0.0022(15) 0.0093(16) 0.0022(16)
C6 0.0470(19) 0.0268(16) 0.0359(18) 0.0050(13) 0.0009(15) -0.0052(14)
C7 0.0344(16) 0.0233(15) 0.0299(16) -0.0007(12) -0.0091(13) 0.0000(12)
C8 0.049(2) 0.042(2) 0.038(2) 0.0072(15) 0.0061(16) 0.0003(16)

loop_
_atom_type_symbol
_atom_type_description
_atom_type_scat_dispersion_real
_atom_type_scat_dispersion_imag
_atom_type_scat_source
C C 0.0033 0.0016 'International Tables Vol C Tables 4.2.6.8 and 6.1.1.4'
H H 0.0000 0.0000 'International Tables Vol C Tables 4.2.6.8 and 6.1.1.4'
N N 0.0061 0.0033 'International Tables Vol C Tables 4.2.6.8 and 6.1.1.4'
O O 0.0106 0.0060 'International Tables Vol C Tables 4.2.6.8 and 6.1.1.4'
Cl Cl 0.1484 0.1585 'International Tables Vol C Tables 4.2.6.8 and 6.1.1.4'
Pd Pd -0.9988 1.0072 'International Tables Vol C Tables 4.2.6.8 and 6.1.1.4'

loop_
_geom_angle_atom_site_label_1
_geom_angle_atom_site_label_2
_geom_angle_atom_site_label_3
_geom_angle
_geom_angle_site_symmetry_1
_geom_angle_site_symmetry_3
_geom_angle_publ_flag
N1 Pd1 N1 180.00(6) 2_655 . ?
N1 Pd1 Cl1 90.85(7) 2_655 . ?
N1 Pd1 Cl1 89.15(7) . . ?
N1 Pd1 Cl1 89.15(7) 2_655 2_655 ?
N1 Pd1 Cl1 90.85(7) . 2_655 ?
Cl1 Pd1 Cl1 180.00(4) . 2_655 ?
C3 O1 C2 107.0(2) . . ?
C3 N1 C1 109.2(2) . . ?
C3 N1 Pd1 128.3(2) . . ?
C1 N1 Pd1 122.46(18) . . ?
N1 C1 C2 103.1(2) . . ?
O1 C2 C1 104.0(2) . . ?
N1 C3 O1 116.6(3) . . ?
N1 C3 C4 127.8(3) . . ?
O1 C3 C4 115.7(3) . . ?
N2 Pd2 N2 180.00(14) 2_746 . ?
N2 Pd2 Cl2 90.18(7) 2_746 2_746 ?
N2 Pd2 Cl2 89.82(7) . 2_746 ?
N2 Pd2 Cl2 89.82(7) 2_746 . ?
N2 Pd2 Cl2 90.18(7) . . ?
Cl2 Pd2 Cl2 180.00(3) 2_746 . ?
C7 O2 C6 106.8(2) . . ?
C7 N2 C5 108.6(3) . . ?
C7 N2 Pd2 129.2(2) . . ?
C5 N2 Pd2 122.2(2) . . ?
N2 C5 C6 103.8(3) . . ?
O2 C6 C5 104.1(2) . . ?
N2 C7 O2 116.3(3) . . ?
N2 C7 C8 128.0(3) . . ?
O2 C7 C8 115.7(3) . . ?

loop_
_geom_bond_atom_site_label_1
_geom_bond_atom_site_label_2
_geom_bond_distance
_geom_bond_site_symmetry_2
_geom_bond_publ_flag
Pd1 N1 2.008(2) 2_655 ?
Pd1 N1 2.008(2) . ?
Pd1 Cl1 2.3011(8) . ?
Pd1 Cl1 2.3011(8) 2_655 ?
O1 C3 1.341(4) . ?
O1 C2 1.460(4) . ?
N1 C3 1.261(4) . ?
N1 C1 1.472(4) . ?
C1 C2 1.526(4) . ?
C3 C4 1.489(4) . ?
Pd2 N2 2.026(2) 2_746 ?
Pd2 N2 2.026(2) . ?
Pd2 Cl2 2.2876(8) 2_746 ?
Pd2 Cl2 2.2876(8) . ?
O2 C7 1.338(3) . ?
O2 C6 1.468(4) . ?
N2 C7 1.272(4) . ?
N2 C5 1.473(4) . ?
C5 C6 1.504(4) . ?
C7 C8 1.477(4) . ?
